data_4346487
loop_
_publ_author_name
'M\"akel\"a, Toni'
'Kalenius, Elina'
'Rissanen, Kari'

_publ_section_title
;
 Cooperatively enhanced ion pair binding with a hybrid receptor.
;
_journal_issue 18
_journal_name_full 'Inorganic chemistry'
_journal_page_first 9154
_journal_page_last 9165
_journal_paper_doi 10.1021/acs.inorgchem.5b01577
_journal_volume 54
_journal_year 2015
_chemical_formula_moiety 'C60 H68 K2 N12 O24, 3(C H4 O), 2(Br)'
_chemical_formula_sum 'C63 H80 Br2 K2 N12 O27'
_chemical_formula_weight 1675.41
_space_group_crystal_system monoclinic
_space_group_IT_number 14
_space_group_name_Hall '-P 2yn'
_space_group_name_H-M_alt 'P 1 21/n 1'
_atom_sites_solution_hydrogens geom
_atom_sites_solution_primary direct
_audit_creation_date 2015-03-04
_audit_creation_method
;
Olex2 1.2
(compiled 2014.06.27 svn.r2953 for OlexSys, GUI svn.r4855)
;
_cell_angle_alpha 90
_cell_angle_beta 107.6352(10)
_cell_angle_gamma 90
_cell_formula_units_Z 4
_cell_length_a 14.93502(16)
_cell_length_b 24.5596(2)
_cell_length_c 20.95712(19)
_cell_measurement_reflns_used 12354
_cell_measurement_temperature 123.01(10)
_cell_measurement_theta_max 74.6210
_cell_measurement_theta_min 4.2110
_cell_volume 7325.78(13)
_computing_cell_refinement
;
CrysAlisPro, Agilent Technologies,
Version 1.171.36.28 (release 01-02-2013 CrysAlis171 .NET)
(compiled Feb  1 2013,16:14:44)
;
_computing_data_collection
;
CrysAlisPro, Agilent Technologies,
Version 1.171.36.28 (release 01-02-2013 CrysAlis171 .NET)
(compiled Feb  1 2013,16:14:44)
;
_computing_data_reduction
;
CrysAlisPro, Agilent Technologies,
Version 1.171.36.28 (release 01-02-2013 CrysAlis171 .NET)
(compiled Feb  1 2013,16:14:44)
;
_computing_molecular_graphics 'Olex2 (Dolomanov et al., 2009)'
_computing_publication_material 'Olex2 (Dolomanov et al., 2009)'
_computing_structure_refinement 'ShelXL (Sheldrick, 2008)'
_computing_structure_solution 'ShelXS (Sheldrick, 2008)'
_diffrn_ambient_temperature 123.01(10)
_diffrn_detector_area_resol_mean 10.3953
_diffrn_measured_fraction_theta_full 0.992
_diffrn_measured_fraction_theta_max 0.992
_diffrn_measurement_details
;
#__ type_ start__ end____ width___ exp.time_
  1 omega  -49.00   33.00   1.0000    4.0000
omega____ theta____ kappa____ phi______ frames
    -      -41.6176   37.0000  -90.0000 82

#__ type_ start__ end____ width___ exp.time_
  2 omega -132.00  -88.00   1.0000   15.0000
omega____ theta____ kappa____ phi______ frames
    -      -55.5000 -111.0000  -90.0000 44

#__ type_ start__ end____ width___ exp.time_
  3 omega  -83.00   17.00   1.0000   15.0000
omega____ theta____ kappa____ phi______ frames
    -      -55.5000   77.0000 -180.0000 100

#__ type_ start__ end____ width___ exp.time_
  4 omega   39.00   99.00   1.0000   15.0000
omega____ theta____ kappa____ phi______ frames
    -      112.0000  -45.0000    0.0000 60

#__ type_ start__ end____ width___ exp.time_
  5 omega   36.00   91.00   1.0000   15.0000
omega____ theta____ kappa____ phi______ frames
    -      112.0000  -30.0000 -150.0000 55

#__ type_ start__ end____ width___ exp.time_
  6 omega   44.00   99.00   1.0000   15.0000
omega____ theta____ kappa____ phi______ frames
    -      112.0000  -45.0000   60.0000 55

#__ type_ start__ end____ width___ exp.time_
  7 omega   39.00   91.00   1.0000   15.0000
omega____ theta____ kappa____ phi______ frames
    -      112.0000  -30.0000  -60.0000 52

#__ type_ start__ end____ width___ exp.time_
  8 omega   91.00  178.00   1.0000   15.0000
omega____ theta____ kappa____ phi______ frames
    -      112.0000   30.0000 -120.0000 87

#__ type_ start__ end____ width___ exp.time_
  9 omega  106.00  172.00   1.0000   15.0000
omega____ theta____ kappa____ phi______ frames
    -      112.0000   45.0000  120.0000 66
;
_diffrn_measurement_device_type 'SuperNova, Dual, Cu at zero, Atlas'
_diffrn_measurement_method '\w scans'
_diffrn_orient_matrix_UB_11 0.0411493000
_diffrn_orient_matrix_UB_12 -0.0099388000
_diffrn_orient_matrix_UB_13 0.0758520000
_diffrn_orient_matrix_UB_21 0.0562167000
_diffrn_orient_matrix_UB_22 -0.0488283000
_diffrn_orient_matrix_UB_23 -0.0137340000
_diffrn_orient_matrix_UB_31 0.0828371000
_diffrn_orient_matrix_UB_32 0.0381232000
_diffrn_orient_matrix_UB_33 0.0021542000
_diffrn_radiation_monochromator mirror
_diffrn_radiation_type CuK\a
_diffrn_radiation_wavelength 1.54184
_diffrn_reflns_av_R_equivalents 0.0193
_diffrn_reflns_av_unetI/netI 0.0274
_diffrn_reflns_Laue_measured_fraction_full 0.971
_diffrn_reflns_Laue_measured_fraction_max 0.992
_diffrn_reflns_limit_h_max 17
_diffrn_reflns_limit_h_min -16
_diffrn_reflns_limit_k_max 29
_diffrn_reflns_limit_k_min -27
_diffrn_reflns_limit_l_max 24
_diffrn_reflns_limit_l_min -24
_diffrn_reflns_number 24794
_diffrn_reflns_point_group_measured_fraction_full 0.971
_diffrn_reflns_point_group_measured_fraction_max 0.992
_diffrn_reflns_theta_full 67.684
_diffrn_reflns_theta_max 66.740
_diffrn_reflns_theta_min 3.690
_diffrn_source 'SuperNova (Cu) X-ray Source'
_exptl_absorpt_coefficient_mu 3.189
_exptl_absorpt_correction_T_max 0.774
_exptl_absorpt_correction_T_min 0.561
_exptl_absorpt_correction_type analytical
_exptl_absorpt_process_details
;
CrysAlisPro, Agilent Technologies,
Version 1.171.36.28 (release 01-02-2013 CrysAlis171 .NET)
(compiled Feb  1 2013,16:14:44)
Analytical numeric absorption correction using a multifaceted crystal
			model based on expressions derived by R.C. Clark & J.S. Reid.
(Clark, R. C. & Reid, J. S. (1995). Acta Cryst. A51, 887-897)
;
_exptl_crystal_colour yellow
_exptl_crystal_colour_primary yellow
_exptl_crystal_density_diffrn 1.519
_exptl_crystal_description block
_exptl_crystal_F_000 3464
_exptl_crystal_recrystallization_method 'Diffusion of diethyl ether into methanol solution'
_exptl_crystal_size_max 0.3163
_exptl_crystal_size_mid 0.1857
_exptl_crystal_size_min 0.1002
_refine_diff_density_max 0.599
_refine_diff_density_min -0.730
_refine_diff_density_rms 0.059
_refine_ls_extinction_method none
_refine_ls_goodness_of_fit_ref 1.026
_refine_ls_hydrogen_treatment constr
_refine_ls_matrix_type full
_refine_ls_number_parameters 1015
_refine_ls_number_reflns 12867
_refine_ls_number_restraints 1
_refine_ls_restrained_S_all 1.027
_refine_ls_R_factor_all 0.0458
_refine_ls_R_factor_gt 0.0393
_refine_ls_shift/su_max 0.003
_refine_ls_shift/su_mean 0.000
_refine_ls_structure_factor_coef Fsqd
_refine_ls_weighting_details 'w=1/[\s^2^(Fo^2^)+(0.0479P)^2^+7.8300P] where P=(Fo^2^+2Fc^2^)/3'
_refine_ls_weighting_scheme calc
_refine_ls_wR_factor_gt 0.0996
_refine_ls_wR_factor_ref 0.1043
_reflns_Friedel_coverage 0.000
_reflns_number_gt 11249
_reflns_number_total 12867
_reflns_threshold_expression 'I > 2\s(I)'
_cod_data_source_file ic5b01577_si_006.cif
_cod_data_source_block R1-KBr_1
_cod_original_cell_volume 7325.76(13)
_cod_database_code 4346487
_shelxl_version_number 2013-4
_chemical_oxdiff_formula 'C30 H34 N6 O12 K1 Br1'
_shelx_space_group_comment
;
The symmetry employed for this shelxl refinement is uniquely defined
by the following loop, which should always be used as a source of
symmetry information in preference to the above space-group names.
They are only intended as comments.
;
_reflns_odcompleteness_completeness 98.66
_reflns_odcompleteness_iscentric 1
_reflns_odcompleteness_theta 69.95
_olex2_refinement_description
;
1. Fixed Uiso
 At 1.2 times of:
  All C(H) groups, All C(H,H) groups, All C(H,H,H,H) groups, All N(H) groups
 At 1.5 times of:
  All C(H,H,H) groups, All O(H) groups
2. Restrained distances
 H14-Br2
 2.5 with sigma of 0.02
3. Uiso/Uaniso restraints and constraints
Uanis(Br1C) = Uanis(Br1A)
Uanis(N6A) = Uanis(N6C)
Uanis(N6A) = Uanis(C12A)
4. Others
 Fixed Sof: O5A(0.5) O5C(0.5) O6A(0.5) O6C(0.5) O9B(0.75) O9C(0.25) O11B(0.6)
 O11C(0.4) N6A(0.5) N6C(0.5) H24C(0.75) H24D(0.75) H24E(0.25) H24F(0.25)
 C25B(0.75) H25C(0.75) H25D(0.75) C25C(0.25) H25E(0.25) H25F(0.25) H26C(0.75)
 H26D(0.75) H26E(0.25) H26F(0.25) H28C(0.6) H28D(0.6) H28E(0.4) H28F(0.4)
 C29B(0.6) H29C(0.6) H29D(0.6) C29C(0.4) H29E(0.4) H29F(0.4) H30C(0.6)
 H30D(0.6) H30E(0.4) H30F(0.4) Br1C(0.05) Br1A(0.95)
5.a Secondary CH2 refined with riding coordinates:
 C21A(H21A,H21B), C21B(H21C,H21D), C22A(H22A,H22B), C22B(H22C,H22D), C23A(H23A,
 H23B), C23B(H23C,H23D), C24A(H24A,H24B), C24B(H24C,H24D), C24B(H24E,H24F),
 C25A(H25A,H25B), C25B(H25C,H25D), C25C(H25E,H25F), C26A(H26A,H26B), C26B(H26C,
 H26D), C26B(H26E,H26F), C27A(H27A,H27B), C27B(H27C,H27D), C28A(H28A,H28B),
 C28B(H28C,H28D), C28B(H28E,H28F), C29A(H29A,H29B), C29B(H29C,H29D), C29C(H29E,
 H29F), C30A(H30A,H30B), C30B(H30C,H30D), C30B(H30E,H30F)
5.b Aromatic/amide H refined with riding coordinates:
 N1A(H1A), N1B(H1B), N2A(H2A), N2B(H2B), N3A(H3A), N3B(H3B), N4A(H4A),
 N4B(H4B), C3A(H3AA), C3B(H3BA), C4A(H4AA), C4B(H4BA), C6A(H6A), C6B(H6B),
 C7A(H7A), C7B(H7B), C10A(H10A), C10B(H10B), C11A(H11A), C11B(H11B), C13A(H13A),
  C13B(H13B), C14A(H14A), C14B(H14B), C17A(H17A), C17B(H17B), C20A(H20A),
 C20B(H20B)
5.c Idealised Me refined as rotating group:
 C32(H32A,H32B,H32C), C31(H31A,H31B,H31C), C33(H33A,H33B,H33C)
5.d Idealised tetrahedral OH refined as rotating group:
 O14(H14), O13(H13), O15(H15)
;
_olex2_submission_special_instructions 'No special instructions were received'

loop_
_space_group_symop_operation_xyz
'x, y, z'
'-x+1/2, y+1/2, -z+1/2'
'-x, -y, -z'
'x-1/2, -y-1/2, z-1/2'

loop_
_atom_site_label
_atom_site_type_symbol
_atom_site_fract_x
_atom_site_fract_y
_atom_site_fract_z
_atom_site_U_iso_or_equiv
_atom_site_adp_type
_atom_site_occupancy
_atom_site_site_symmetry_order
_atom_site_calc_flag
_atom_site_refinement_flags_posn
_atom_site_refinement_flags_occupancy
_atom_site_disorder_assembly
_atom_site_disorder_group
K1 K -0.07094(4) 0.11842(2) 1.24116(3) 0.02894(12) Uani 1 1 d . . . .
K2 K 0.65147(4) 0.11368(3) 0.78314(4) 0.04763(18) Uani 1 1 d . . . .
O1A O 0.10684(16) 0.39697(8) 1.15207(11) 0.0445(5) Uani 1 1 d . . . .
O1B O 0.26140(13) 0.13771(7) 0.92768(9) 0.0327(4) Uani 1 1 d . . . .
O2A O 0.31898(13) 0.16653(7) 1.09940(9) 0.0336(4) Uani 1 1 d . . . .
O2B O 0.42721(15) 0.37529(7) 0.86699(9) 0.0370(4) Uani 1 1 d . . . .
O3A O 0.0873(2) 0.67292(10) 1.08580(17) 0.0805(9) Uani 1 1 d . . . .
O3B O -0.07164(16) 0.03499(9) 1.06107(11) 0.0473(5) Uani 1 1 d . . . .
O4A O 0.0943(2) 0.66925(11) 0.98401(16) 0.0844(10) Uani 1 1 d . . . .
O4B O -0.10011(18) 0.10967(10) 1.10521(11) 0.0513(6) Uani 1 1 d . . . .
O5A O 0.6844(8) 0.1066(5) 0.9690(5) 0.071(3) Uani 0.5 1 d . P A 1
O5B O 0.32931(19) 0.65070(9) 0.99329(12) 0.0592(6) Uani 1 1 d . . . .
O5C O 0.6543(8) 0.1054(5) 0.9401(4) 0.051(2) Uani 0.5 1 d . P B 2
O6A O 0.7706(8) 0.1759(6) 1.0100(4) 0.052(3) Uani 0.5 1 d . P A 1
O6B O 0.2731(2) 0.64288(9) 0.88632(13) 0.0671(7) Uani 1 1 d . . . .
O6C O 0.7548(9) 0.1688(6) 0.9848(4) 0.054(2) Uani 0.5 1 d . P B 2
O7A O -0.02905(12) 0.22358(7) 1.20548(9) 0.0291(4) Uani 1 1 d . . . .
O7B O 0.47938(12) 0.13495(7) 0.79708(9) 0.0293(4) Uani 1 1 d . . . .
O8A O -0.21766(12) 0.19013(7) 1.19289(8) 0.0265(4) Uani 1 1 d . . . .
O8B O 0.52234(13) 0.03429(7) 0.74827(9) 0.0351(4) Uani 1 1 d . . . .
O9A O -0.24686(14) 0.08178(8) 1.20905(10) 0.0405(5) Uani 1 1 d . . . .
O9B O 0.6910(2) 0.01009(12) 0.84011(17) 0.0383(6) Uani 0.75 1 d . P B 1
O9C O 0.7105(6) -0.0021(4) 0.8068(5) 0.043(2) Uani 0.25 1 d . P B 2
O10A O -0.11099(15) 0.00565(8) 1.23799(10) 0.0420(5) Uani 1 1 d . . . .
O10B O 0.83335(15) 0.08315(10) 0.82812(10) 0.0475(5) Uani 1 1 d . . . .
O11A O 0.07577(16) 0.04428(9) 1.25598(12) 0.0492(6) Uani 1 1 d . . . .
O11B O 0.7772(2) 0.19895(15) 0.80278(19) 0.0289(6) Uani 0.6 1 d . P B 1
O11C O 0.7957(3) 0.1851(2) 0.8432(3) 0.0324(10) Uani 0.4 1 d . P B 2
O12A O 0.10656(14) 0.15291(9) 1.23968(11) 0.0477(6) Uani 1 1 d . . . .
O12B O 0.61304(13) 0.20760(8) 0.83768(11) 0.0413(5) Uani 1 1 d . . . .
N1A N 0.14596(16) 0.33184(8) 1.08778(11) 0.0287(5) Uani 1 1 d . . . .
H1A H 0.1641 0.3263 1.0531 0.034 Uiso 1 1 calc R . . .
N1B N 0.29148(15) 0.22835(8) 0.91815(11) 0.0292(5) Uani 1 1 d . . . .
H1B H 0.2724 0.2606 0.9235 0.035 Uiso 1 1 calc R . . .
N2A N 0.13573(16) 0.42037(9) 1.05406(12) 0.0326(5) Uani 1 1 d . . . .
H2A H 0.1493 0.4066 1.0204 0.039 Uiso 1 1 calc R . . .
N2B N 0.16549(15) 0.20273(9) 0.95114(11) 0.0296(5) Uani 1 1 d . . . .
H2B H 0.1515 0.2367 0.9458 0.036 Uiso 1 1 calc R . . .
N3A N 0.28784(16) 0.25479(9) 1.12148(11) 0.0320(5) Uani 1 1 d . . . .
H3A H 0.3056 0.2878 1.1190 0.038 Uiso 1 1 calc R . . .
N3B N 0.42341(15) 0.31261(8) 0.94631(10) 0.0272(4) Uani 1 1 d . . . .
H3B H 0.4169 0.3079 0.9853 0.033 Uiso 1 1 calc R . . .
N4A N 0.42426(15) 0.23504(9) 1.09957(11) 0.0308(5) Uani 1 1 d . . . .
H4A H 0.4373 0.2680 1.1130 0.037 Uiso 1 1 calc R . . .
N4B N 0.40990(15) 0.40278(8) 0.96734(10) 0.0276(4) Uani 1 1 d . . . .
H4B H 0.4187 0.3913 1.0076 0.033 Uiso 1 1 calc R . . .
N5A N 0.0942(2) 0.64758(11) 1.03686(17) 0.0571(8) Uani 1 1 d . . . .
N5B N -0.06321(17) 0.08439(10) 1.06971(11) 0.0359(5) Uani 1 1 d . . . .
N6A N 0.6990(5) 0.1491(3) 0.9990(3) 0.0417(6) Uani 0.5 1 d . P A 1
N6B N 0.31292(19) 0.62400(10) 0.94172(14) 0.0440(6) Uani 1 1 d . . . .
N6C N 0.6776(5) 0.1443(3) 0.9770(3) 0.0417(6) Uani 0.5 1 d . P B 2
C1A C 0.12785(18) 0.38402(10) 1.10197(14) 0.0306(6) Uani 1 1 d . . . .
C1B C 0.24203(18) 0.18563(10) 0.93193(12) 0.0269(5) Uani 1 1 d . . . .
C2A C 0.12446(18) 0.47653(11) 1.05317(14) 0.0328(6) Uani 1 1 d . . . .
C2B C 0.10906(17) 0.17091(10) 0.97803(12) 0.0274(5) Uani 1 1 d . . . .
C3A C 0.1020(2) 0.50630(11) 1.10317(15) 0.0388(6) Uani 1 1 d . . . .
H3AA H 0.0939 0.4885 1.1402 0.047 Uiso 1 1 calc R . . .
C3B C 0.11618(19) 0.11424(11) 0.98443(14) 0.0330(6) Uani 1 1 d . . . .
H3BA H 0.1600 0.0955 0.9694 0.040 Uiso 1 1 calc R . . .
C4A C 0.0919(2) 0.56240(12) 1.09760(16) 0.0438(7) Uani 1 1 d . . . .
H4AA H 0.0770 0.5824 1.1307 0.053 Uiso 1 1 calc R . . .
C4B C 0.05788(18) 0.08628(11) 1.01320(14) 0.0334(6) Uani 1 1 d . . . .
H4BA H 0.0612 0.0485 1.0165 0.040 Uiso 1 1 calc R . . .
C5A C 0.1043(2) 0.58828(12) 1.04186(17) 0.0443(7) Uani 1 1 d . . . .
C5B C -0.00526(18) 0.11454(11) 1.03702(12) 0.0307(5) Uani 1 1 d . . . .
C6A C 0.1242(2) 0.55953(13) 0.99143(17) 0.0455(7) Uani 1 1 d . . . .
H6A H 0.1304 0.5775 0.9539 0.055 Uiso 1 1 calc R . . .
C6B C -0.01444(19) 0.17060(11) 1.03062(13) 0.0329(6) Uani 1 1 d . . . .
H6B H -0.0575 0.1891 1.0467 0.040 Uiso 1 1 calc R . . .
C7A C 0.1347(2) 0.50381(12) 0.99716(16) 0.0401(7) Uani 1 1 d . . . .
H7A H 0.1488 0.4842 0.9635 0.048 Uiso 1 1 calc R . . .
C7B C 0.04127(19) 0.19848(11) 1.00008(12) 0.0300(5) Uani 1 1 d . . . .
H7B H 0.0341 0.2359 0.9940 0.036 Uiso 1 1 calc R . . .
C8A C 0.34102(18) 0.21427(10) 1.10585(12) 0.0277(5) Uani 1 1 d . . . .
C8B C 0.42012(17) 0.36442(10) 0.92231(12) 0.0254(5) Uani 1 1 d . . . .
C9A C 0.48936(17) 0.20931(10) 1.07433(12) 0.0271(5) Uani 1 1 d . . . .
C9B C 0.38724(17) 0.45749(10) 0.95662(12) 0.0261(5) Uani 1 1 d . . . .
C10A C 0.47447(18) 0.15868(11) 1.04295(13) 0.0298(5) Uani 1 1 d . . . .
H10A H 0.4209 0.1387 1.0411 0.036 Uiso 1 1 calc R . . .
C10B C 0.36199(19) 0.48330(11) 0.89379(13) 0.0320(6) Uani 1 1 d . . . .
H10B H 0.3612 0.4638 0.8556 0.038 Uiso 1 1 calc R . . .
C11A C 0.5403(2) 0.13827(11) 1.01445(15) 0.0362(6) Uani 1 1 d . . . .
H11A H 0.5304 0.1050 0.9921 0.043 Uiso 1 1 calc R . . .
C11B C 0.3383(2) 0.53793(11) 0.88932(14) 0.0354(6) Uani 1 1 d . . . .
H11B H 0.3210 0.5553 0.8479 0.042 Uiso 1 1 calc R . . .
C12A C 0.6207(2) 0.16806(13) 1.01977(16) 0.0417(6) Uani 1 1 d . . . .
C12B C 0.34045(19) 0.56679(10) 0.94643(14) 0.0332(6) Uani 1 1 d . . . .
C13A C 0.63763(19) 0.21787(12) 1.05150(15) 0.0382(7) Uani 1 1 d . . . .
H13A H 0.6923 0.2371 1.0543 0.046 Uiso 1 1 calc R . . .
C13B C 0.3673(2) 0.54232(11) 1.00843(14) 0.0358(6) Uani 1 1 d . . . .
H13B H 0.3702 0.5625 1.0466 0.043 Uiso 1 1 calc R . . .
C14A C 0.57194(18) 0.23845(11) 1.07887(13) 0.0322(6) Uani 1 1 d . . . .
H14A H 0.5823 0.2719 1.1006 0.039 Uiso 1 1 calc R . . .
C14B C 0.3897(2) 0.48812(11) 1.01347(13) 0.0322(6) Uani 1 1 d . . . .
H14B H 0.4067 0.4714 1.0552 0.039 Uiso 1 1 calc R . . .
C15A C 0.13687(18) 0.28606(10) 1.12641(12) 0.0266(5) Uani 1 1 d . . . .
C15B C 0.37165(17) 0.22396(10) 0.89579(12) 0.0257(5) Uani 1 1 d . . . .
C16A C 0.20617(18) 0.24673(11) 1.14129(13) 0.0309(6) Uani 1 1 d . . . .
C16B C 0.43711(18) 0.26579(10) 0.91002(12) 0.0259(5) Uani 1 1 d . . . .
C17A C 0.1970(2) 0.20125(12) 1.17857(15) 0.0392(7) Uani 1 1 d . . . .
H17A H 0.2435 0.1747 1.1888 0.047 Uiso 1 1 calc R . . .
C17B C 0.51811(18) 0.26198(10) 0.89031(12) 0.0269(5) Uani 1 1 d . . . .
H17B H 0.5621 0.2900 0.9004 0.032 Uiso 1 1 calc R . . .
C18A C 0.11907(19) 0.19557(12) 1.20037(14) 0.0362(6) Uani 1 1 d . . . .
C18B C 0.53331(18) 0.21663(10) 0.85572(13) 0.0296(5) Uani 1 1 d . . . .
C19A C 0.04699(17) 0.23415(11) 1.18342(12) 0.0282(5) Uani 1 1 d . . . .
C19B C 0.46363(17) 0.17610(10) 0.83722(12) 0.0263(5) Uani 1 1 d . . . .
C20A C 0.05654(17) 0.27929(10) 1.14702(12) 0.0263(5) Uani 1 1 d . . . .
H20A H 0.0094 0.3055 1.1360 0.032 Uiso 1 1 calc R . . .
C20B C 0.38480(18) 0.17934(10) 0.85816(12) 0.0266(5) Uani 1 1 d . . . .
H20B H 0.3401 0.1517 0.8472 0.032 Uiso 1 1 calc R . . .
C21A C -0.10957(17) 0.25835(10) 1.18049(13) 0.0271(5) Uani 1 1 d . . . .
H21A H -0.1357 0.2541 1.1324 0.033 Uiso 1 1 calc R . . .
H21B H -0.0915 0.2961 1.1900 0.033 Uiso 1 1 calc R . . .
C21B C 0.40662(19) 0.09474(11) 0.77466(14) 0.0322(6) Uani 1 1 d . . . .
H21C H 0.3465 0.1122 0.7543 0.039 Uiso 1 1 calc R . . .
H21D H 0.4021 0.0729 0.8121 0.039 Uiso 1 1 calc R . . .
C22A C -0.18126(18) 0.24270(10) 1.21425(13) 0.0280(5) Uani 1 1 d . . . .
H22A H -0.1525 0.2428 1.2624 0.034 Uiso 1 1 calc R . . .
H22B H -0.2320 0.2691 1.2034 0.034 Uiso 1 1 calc R . . .
C22B C 0.43281(19) 0.05948(11) 0.72402(13) 0.0338(6) Uani 1 1 d . . . .
H22C H 0.3855 0.0313 0.7089 0.041 Uiso 1 1 calc R . . .
H22D H 0.4317 0.0817 0.6855 0.041 Uiso 1 1 calc R . . .
C23A C -0.28172(19) 0.17344(11) 1.22745(14) 0.0334(6) Uani 1 1 d . . . .
H23A H -0.3318 0.2000 1.2207 0.040 Uiso 1 1 calc R . . .
H23B H -0.2494 0.1709 1.2751 0.040 Uiso 1 1 calc R . . .
C23B C 0.5313(2) -0.00592(12) 0.79795(16) 0.0440(7) Uani 1 1 d . . . .
H23C H 0.4818 -0.0328 0.7830 0.053 Uiso 1 1 calc R . . .
H23D H 0.5268 0.0105 0.8390 0.053 Uiso 1 1 calc R . . .
C24A C -0.3218(2) 0.11910(11) 1.20111(15) 0.0372(6) Uani 1 1 d . . . .
H24A H -0.3636 0.1064 1.2255 0.045 Uiso 1 1 calc R . . .
H24B H -0.3576 0.1221 1.1542 0.045 Uiso 1 1 calc R . . .
C24B C 0.6254(2) -0.03214(13) 0.80977(18) 0.0472(7) Uani 1 1 d . . . .
H24C H 0.6324 -0.0632 0.8395 0.057 Uiso 0.75 1 calc R P B 1
H24D H 0.6342 -0.0441 0.7679 0.057 Uiso 0.75 1 calc R P B 1
H24E H 0.6412 -0.0487 0.8538 0.057 Uiso 0.25 1 calc R P B 2
H24F H 0.6166 -0.0618 0.7779 0.057 Uiso 0.25 1 calc R P B 2
C25A C -0.2720(2) 0.02695(13) 1.19926(19) 0.0505(8) Uani 1 1 d . . . .
H25A H -0.3280 0.0235 1.1611 0.061 Uiso 1 1 calc R . . .
H25B H -0.2865 0.0131 1.2384 0.061 Uiso 1 1 calc R . . .
C25B C 0.7850(3) -0.0072(2) 0.8457(3) 0.0482(12) Uani 0.75 1 d . P B 1
H25C H 0.7893 -0.0174 0.8020 0.058 Uiso 0.75 1 calc R P B 1
H25D H 0.8016 -0.0387 0.8750 0.058 Uiso 0.75 1 calc R P B 1
C25C C 0.7633(12) 0.0106(6) 0.8701(7) 0.046(3) Uani 0.25 1 d . P B 2
H25E H 0.7781 -0.0226 0.8962 0.055 Uiso 0.25 1 calc R P B 2
H25F H 0.7263 0.0335 0.8903 0.055 Uiso 0.25 1 calc R P B 2
C26A C -0.1961(2) -0.00540(13) 1.18769(16) 0.0466(7) Uani 1 1 d . . . .
H26A H -0.2108 -0.0438 1.1881 0.056 Uiso 1 1 calc R . . .
H26B H -0.1896 0.0034 1.1442 0.056 Uiso 1 1 calc R . . .
C26B C 0.8509(2) 0.03883(16) 0.87370(17) 0.0515(8) Uani 1 1 d . . . .
H26C H 0.8428 0.0506 0.9158 0.062 Uiso 0.75 1 calc R P B 1
H26D H 0.9152 0.0266 0.8824 0.062 Uiso 0.75 1 calc R P B 1
H26E H 0.8796 0.0521 0.9189 0.062 Uiso 0.25 1 calc R P B 2
H26F H 0.8942 0.0136 0.8630 0.062 Uiso 0.25 1 calc R P B 2
C27A C -0.0356(3) -0.02740(13) 1.23412(18) 0.0515(8) Uani 1 1 d . . . .
H27A H -0.0317 -0.0272 1.1887 0.062 Uiso 1 1 calc R . . .
H27B H -0.0457 -0.0646 1.2458 0.062 Uiso 1 1 calc R . . .
C27B C 0.9028(2) 0.12490(15) 0.84633(18) 0.0510(8) Uani 1 1 d . . . .
H27C H 0.9602 0.1126 0.8384 0.061 Uiso 1 1 calc R . . .
H27D H 0.9167 0.1333 0.8936 0.061 Uiso 1 1 calc R . . .
C28A C 0.0534(3) -0.00626(14) 1.28099(18) 0.0535(9) Uani 1 1 d . . . .
H28A H 0.0461 -0.0010 1.3250 0.064 Uiso 1 1 calc R . . .
H28B H 0.1037 -0.0322 1.2849 0.064 Uiso 1 1 calc R . . .
C28B C 0.8671(2) 0.17466(15) 0.8056(2) 0.0586(10) Uani 1 1 d . . . .
H28C H 0.9144 0.2027 0.8213 0.070 Uiso 0.6 1 calc R P B 1
H28D H 0.8649 0.1663 0.7599 0.070 Uiso 0.6 1 calc R P B 1
H28E H 0.8385 0.1671 0.7584 0.070 Uiso 0.4 1 calc R P B 2
H28F H 0.9139 0.2032 0.8119 0.070 Uiso 0.4 1 calc R P B 2
C29A C 0.1535(2) 0.07212(16) 1.3018(2) 0.0601(10) Uani 1 1 d . . . .
H29A H 0.2048 0.0469 1.3201 0.072 Uiso 1 1 calc R . . .
H29B H 0.1347 0.0873 1.3384 0.072 Uiso 1 1 calc R . . .
C29B C 0.7821(3) 0.21534(19) 0.8695(2) 0.0286(9) Uani 0.6 1 d . P B 1
H29C H 0.8357 0.2390 0.8883 0.034 Uiso 0.6 1 calc R P B 1
H29D H 0.7871 0.1839 0.8984 0.034 Uiso 0.6 1 calc R P B 1
C29C C 0.7564(5) 0.2342(3) 0.8152(3) 0.0328(14) Uani 0.4 1 d . P B 2
H29E H 0.7208 0.2302 0.7683 0.039 Uiso 0.4 1 calc R P B 2
H29F H 0.8036 0.2623 0.8200 0.039 Uiso 0.4 1 calc R P B 2
C30A C 0.1847(2) 0.11688(15) 1.2642(2) 0.0592(10) Uani 1 1 d . . . .
H30A H 0.2378 0.1362 1.2938 0.071 Uiso 1 1 calc R . . .
H30B H 0.2032 0.1019 1.2273 0.071 Uiso 1 1 calc R . . .
C30B C 0.6889(2) 0.24617(12) 0.86115(19) 0.0487(8) Uani 1 1 d . . . .
H30C H 0.6884 0.2616 0.9036 0.058 Uiso 0.6 1 calc R P B 1
H30D H 0.6820 0.2756 0.8291 0.058 Uiso 0.6 1 calc R P B 1
H30E H 0.7222 0.2403 0.9081 0.058 Uiso 0.4 1 calc R P B 2
H30F H 0.6655 0.2833 0.8551 0.058 Uiso 0.4 1 calc R P B 2
O14 O 0.6478(2) 0.34646(14) 1.22849(16) 0.0759(8) Uani 1 1 d . . . .
H14 H 0.6040 0.3592 1.1985 0.114 Uiso 1 1 calc DGR . . .
C32 C 0.6128(3) 0.31492(16) 1.27059(18) 0.0569(9) Uani 1 1 d . . . .
H32A H 0.5560 0.2973 1.2449 0.085 Uiso 1 1 calc GR . . .
H32B H 0.5998 0.3378 1.3039 0.085 Uiso 1 1 calc GR . . .
H32C H 0.6584 0.2879 1.2921 0.085 Uiso 1 1 calc GR . . .
O13 O 0.0177(2) 0.38174(10) 0.79659(12) 0.0607(6) Uani 1 1 d . . . .
H13 H 0.0575 0.3761 0.8327 0.091 Uiso 1 1 calc GR . . .
C31 C -0.0237(3) 0.33111(17) 0.7685(2) 0.0645(10) Uani 1 1 d . . . .
H31A H -0.0504 0.3349 0.7209 0.097 Uiso 1 1 calc GR . . .
H31B H -0.0722 0.3213 0.7878 0.097 Uiso 1 1 calc GR . . .
H31C H 0.0236 0.3032 0.7781 0.097 Uiso 1 1 calc GR . . .
O15 O 0.38220(17) 0.04879(9) 0.93788(13) 0.0536(6) Uani 1 1 d . . . .
H15 H 0.3540 0.0778 0.9344 0.080 Uiso 1 1 calc GR . . .
C33 C 0.3647(3) 0.01745(17) 0.9895(2) 0.0757(12) Uani 1 1 d . . . .
H33A H 0.3080 -0.0032 0.9715 0.113 Uiso 1 1 calc GR . . .
H33B H 0.3578 0.0412 1.0241 0.113 Uiso 1 1 calc GR . . .
H33C H 0.4163 -0.0069 1.0078 0.113 Uiso 1 1 calc GR . . .
Br1C Br 0.1350(5) 0.3374(3) 0.9229(4) 0.03478(9) Uani 0.05 1 d . P C 2
Br2 Br 0.42856(3) 0.36686(2) 1.12591(2) 0.04378(9) Uani 1 1 d D . . .
Br1A Br 0.17763(3) 0.34175(2) 0.93449(2) 0.03478(9) Uani 0.95 1 d . P D 1

loop_
_atom_site_aniso_label
_atom_site_aniso_U_11
_atom_site_aniso_U_22
_atom_site_aniso_U_33
_atom_site_aniso_U_23
_atom_site_aniso_U_13
_atom_site_aniso_U_12
K1 0.0348(3) 0.0288(3) 0.0270(3) 0.0049(2) 0.0150(2) 0.0050(2)
K2 0.0366(3) 0.0333(3) 0.0774(5) -0.0252(3) 0.0239(3) -0.0050(3)
O1A 0.0682(14) 0.0280(10) 0.0513(12) -0.0113(9) 0.0392(11) -0.0079(10)
O1B 0.0377(10) 0.0225(9) 0.0427(10) 0.0022(8) 0.0195(8) 0.0033(7)
O2A 0.0345(10) 0.0275(10) 0.0414(10) 0.0005(8) 0.0153(8) -0.0037(8)
O2B 0.0638(13) 0.0251(9) 0.0281(10) 0.0019(7) 0.0228(9) 0.0061(9)
O3A 0.108(2) 0.0286(13) 0.099(2) -0.0118(14) 0.0233(18) 0.0024(14)
O3B 0.0565(13) 0.0351(12) 0.0603(14) 0.0028(10) 0.0328(11) -0.0044(10)
O4A 0.116(2) 0.0332(14) 0.0761(19) 0.0156(13) -0.0133(17) 0.0048(14)
O4B 0.0784(16) 0.0511(14) 0.0385(11) 0.0008(10) 0.0386(11) 0.0024(12)
O5A 0.090(8) 0.042(4) 0.109(8) 0.005(7) 0.072(7) 0.018(5)
O5B 0.0892(18) 0.0234(11) 0.0588(15) -0.0093(10) 0.0133(13) 0.0034(11)
O5C 0.076(6) 0.034(3) 0.057(5) 0.001(4) 0.042(4) 0.015(4)
O6A 0.033(4) 0.087(7) 0.041(5) 0.022(5) 0.022(4) 0.013(4)
O6B 0.115(2) 0.0311(12) 0.0509(14) 0.0125(10) 0.0185(14) 0.0217(13)
O6C 0.045(5) 0.068(4) 0.060(6) 0.005(6) 0.031(5) 0.008(4)
O7A 0.0270(9) 0.0320(10) 0.0307(9) 0.0078(7) 0.0122(7) 0.0035(7)
O7B 0.0338(9) 0.0221(9) 0.0348(9) -0.0079(7) 0.0145(8) -0.0028(7)
O8A 0.0288(9) 0.0259(9) 0.0269(8) 0.0004(7) 0.0116(7) -0.0018(7)
O8B 0.0410(10) 0.0268(10) 0.0385(10) -0.0053(8) 0.0137(8) -0.0010(8)
O9A 0.0468(11) 0.0282(10) 0.0455(11) -0.0047(8) 0.0124(9) 0.0001(8)
O9B 0.0376(19) 0.0420(17) 0.0366(16) -0.0081(13) 0.0131(15) 0.0033(12)
O9C 0.041(5) 0.032(5) 0.058(6) 0.001(4) 0.019(5) -0.003(4)
O10A 0.0545(12) 0.0346(11) 0.0436(11) -0.0001(9) 0.0249(10) 0.0047(9)
O10B 0.0430(12) 0.0612(15) 0.0366(11) -0.0069(10) 0.0096(9) -0.0108(10)
O11A 0.0567(13) 0.0427(12) 0.0598(13) 0.0305(10) 0.0348(11) 0.0211(10)
O11B 0.0375(18) 0.0254(19) 0.0278(19) 0.0016(16) 0.0156(15) 0.0032(14)
O11C 0.032(3) 0.035(3) 0.035(3) -0.001(3) 0.016(2) 0.002(2)
O12A 0.0345(10) 0.0525(13) 0.0632(14) 0.0384(11) 0.0255(10) 0.0166(9)
O12B 0.0326(10) 0.0274(10) 0.0701(14) -0.0199(9) 0.0249(10) -0.0062(8)
N1A 0.0423(12) 0.0217(10) 0.0292(11) -0.0007(8) 0.0214(9) 0.0008(9)
N1B 0.0376(12) 0.0207(10) 0.0335(11) 0.0007(8) 0.0174(9) 0.0034(9)
N2A 0.0406(13) 0.0217(11) 0.0412(12) -0.0019(9) 0.0208(10) 0.0015(9)
N2B 0.0352(12) 0.0208(10) 0.0354(11) 0.0012(9) 0.0145(9) 0.0047(9)
N3A 0.0368(12) 0.0263(11) 0.0400(12) 0.0050(9) 0.0222(10) -0.0003(9)
N3B 0.0402(12) 0.0218(10) 0.0215(10) -0.0008(8) 0.0123(9) 0.0032(9)
N4A 0.0340(12) 0.0236(11) 0.0389(12) -0.0037(9) 0.0173(10) -0.0044(9)
N4B 0.0407(12) 0.0216(10) 0.0212(10) 0.0012(8) 0.0107(9) 0.0030(9)
N5A 0.0532(17) 0.0275(14) 0.072(2) 0.0004(15) -0.0088(14) 0.0024(12)
N5B 0.0419(13) 0.0398(14) 0.0279(11) 0.0032(10) 0.0134(10) 0.0019(10)
N6A 0.0386(14) 0.0414(13) 0.0522(17) 0.0195(13) 0.0244(12) 0.0166(11)
N6B 0.0589(16) 0.0220(12) 0.0510(16) 0.0007(11) 0.0164(13) 0.0012(11)
N6C 0.0386(14) 0.0414(13) 0.0522(17) 0.0195(13) 0.0244(12) 0.0166(11)
C1A 0.0339(14) 0.0227(13) 0.0399(15) -0.0047(11) 0.0181(11) -0.0043(10)
C1B 0.0318(13) 0.0244(13) 0.0245(12) 0.0012(10) 0.0084(10) 0.0028(10)
C2A 0.0254(12) 0.0232(13) 0.0483(16) 0.0002(11) 0.0093(11) -0.0003(10)
C2B 0.0301(13) 0.0259(13) 0.0255(12) -0.0013(10) 0.0073(10) 0.0012(10)
C3A 0.0428(16) 0.0255(14) 0.0462(16) -0.0057(12) 0.0108(13) 0.0004(12)
C3B 0.0312(13) 0.0265(14) 0.0442(15) -0.0009(11) 0.0156(12) 0.0043(11)
C4A 0.0434(16) 0.0286(15) 0.0532(18) -0.0083(13) 0.0052(14) 0.0020(12)
C4B 0.0338(14) 0.0250(13) 0.0420(15) 0.0015(11) 0.0122(12) 0.0016(11)
C5A 0.0352(15) 0.0230(14) 0.061(2) -0.0001(13) -0.0057(13) -0.0002(11)
C5B 0.0339(14) 0.0338(14) 0.0246(12) 0.0001(10) 0.0093(10) -0.0035(11)
C6A 0.0422(16) 0.0332(16) 0.0567(19) 0.0107(14) 0.0082(14) 0.0005(13)
C6B 0.0395(14) 0.0338(14) 0.0279(13) -0.0079(11) 0.0138(11) 0.0030(11)
C7A 0.0401(16) 0.0304(15) 0.0514(17) 0.0022(13) 0.0162(13) 0.0006(12)
C7B 0.0396(14) 0.0229(13) 0.0292(13) -0.0038(10) 0.0130(11) 0.0029(11)
C8A 0.0300(13) 0.0272(13) 0.0271(12) 0.0025(10) 0.0106(10) 0.0009(10)
C8B 0.0318(13) 0.0212(12) 0.0233(12) -0.0006(9) 0.0086(10) 0.0031(10)
C9A 0.0254(12) 0.0301(13) 0.0256(12) 0.0053(10) 0.0074(10) 0.0023(10)
C9B 0.0306(13) 0.0210(12) 0.0273(12) -0.0009(10) 0.0095(10) 0.0006(10)
C10A 0.0281(13) 0.0281(13) 0.0332(13) 0.0036(10) 0.0092(10) 0.0040(10)
C10B 0.0441(15) 0.0257(13) 0.0263(13) -0.0010(10) 0.0108(11) 0.0021(11)
C11A 0.0408(15) 0.0274(14) 0.0432(16) 0.0071(11) 0.0171(12) 0.0094(11)
C11B 0.0470(16) 0.0270(14) 0.0316(14) 0.0061(11) 0.0112(12) 0.0017(12)
C12A 0.0386(14) 0.0414(13) 0.0522(17) 0.0195(13) 0.0244(12) 0.0166(11)
C12B 0.0397(15) 0.0189(12) 0.0407(15) 0.0009(11) 0.0115(12) -0.0004(11)
C13A 0.0255(13) 0.0415(16) 0.0483(17) 0.0191(13) 0.0121(12) 0.0023(11)
C13B 0.0500(16) 0.0243(13) 0.0328(14) -0.0057(11) 0.0121(12) 0.0004(12)
C14A 0.0296(13) 0.0327(14) 0.0328(13) 0.0070(11) 0.0075(11) -0.0018(11)
C14B 0.0446(15) 0.0260(13) 0.0255(12) -0.0009(10) 0.0098(11) 0.0013(11)
C15A 0.0355(13) 0.0240(13) 0.0234(12) -0.0008(9) 0.0135(10) -0.0006(10)
C15B 0.0316(13) 0.0230(12) 0.0246(12) 0.0041(9) 0.0114(10) 0.0041(10)
C16A 0.0332(13) 0.0327(14) 0.0304(13) 0.0045(11) 0.0150(11) 0.0025(11)
C16B 0.0353(13) 0.0203(12) 0.0215(11) 0.0000(9) 0.0076(10) 0.0039(10)
C17A 0.0326(14) 0.0428(17) 0.0477(16) 0.0216(13) 0.0202(12) 0.0113(12)
C17B 0.0310(13) 0.0209(12) 0.0276(12) -0.0011(9) 0.0070(10) 0.0019(10)
C18A 0.0349(14) 0.0393(16) 0.0385(15) 0.0177(12) 0.0170(12) 0.0068(12)
C18B 0.0303(13) 0.0241(13) 0.0348(14) -0.0018(10) 0.0106(11) 0.0019(10)
C19A 0.0292(13) 0.0331(14) 0.0250(12) 0.0024(10) 0.0126(10) 0.0001(10)
C19B 0.0323(13) 0.0192(12) 0.0281(12) -0.0017(9) 0.0101(10) 0.0035(10)
C20A 0.0304(13) 0.0257(13) 0.0241(12) -0.0002(10) 0.0101(10) 0.0010(10)
C20B 0.0333(13) 0.0198(12) 0.0265(12) 0.0001(9) 0.0091(10) -0.0001(10)
C21A 0.0278(12) 0.0232(12) 0.0305(13) 0.0032(10) 0.0089(10) 0.0021(10)
C21B 0.0344(14) 0.0248(13) 0.0388(14) -0.0068(11) 0.0131(11) -0.0057(11)
C22A 0.0294(13) 0.0263(13) 0.0296(13) -0.0014(10) 0.0111(10) 0.0015(10)
C22B 0.0361(14) 0.0315(14) 0.0339(14) -0.0108(11) 0.0110(11) -0.0067(11)
C23A 0.0377(14) 0.0301(14) 0.0385(14) 0.0041(11) 0.0207(12) 0.0030(11)
C23B 0.0567(19) 0.0312(15) 0.0503(18) 0.0002(13) 0.0257(15) -0.0033(13)
C24A 0.0364(15) 0.0334(15) 0.0464(16) 0.0033(12) 0.0195(13) -0.0034(12)
C24B 0.0501(18) 0.0327(16) 0.0566(19) 0.0052(14) 0.0128(15) -0.0030(13)
C25A 0.0523(19) 0.0378(17) 0.065(2) -0.0089(15) 0.0227(16) -0.0094(14)
C25B 0.040(3) 0.056(3) 0.050(3) 0.000(2) 0.015(2) 0.014(2)
C25C 0.053(10) 0.048(9) 0.040(8) 0.014(6) 0.019(8) 0.008(7)
C26A 0.067(2) 0.0299(15) 0.0451(17) -0.0045(13) 0.0210(15) -0.0017(14)
C26B 0.0387(17) 0.067(2) 0.0458(18) -0.0032(16) 0.0083(14) 0.0020(15)
C27A 0.076(2) 0.0327(16) 0.058(2) 0.0132(14) 0.0381(18) 0.0202(16)
C27B 0.0358(16) 0.065(2) 0.058(2) -0.0253(17) 0.0220(15) -0.0081(15)
C28A 0.064(2) 0.0427(19) 0.062(2) 0.0297(16) 0.0322(18) 0.0209(16)
C28B 0.0393(17) 0.054(2) 0.090(3) -0.028(2) 0.0319(18) -0.0029(15)
C29A 0.0355(17) 0.064(2) 0.081(3) 0.047(2) 0.0176(17) 0.0118(16)
C29B 0.032(2) 0.026(2) 0.029(2) -0.005(2) 0.0105(18) -0.0026(18)
C29C 0.036(4) 0.032(4) 0.031(4) 0.004(3) 0.011(3) -0.004(3)
C30A 0.0393(17) 0.059(2) 0.085(3) 0.045(2) 0.0267(17) 0.0196(16)
C30B 0.0394(16) 0.0306(16) 0.084(2) -0.0262(15) 0.0309(16) -0.0108(13)
O14 0.0747(19) 0.083(2) 0.082(2) -0.0002(16) 0.0425(16) 0.0003(16)
C32 0.057(2) 0.060(2) 0.0496(19) 0.0032(17) 0.0101(16) 0.0081(17)
O13 0.0767(18) 0.0537(15) 0.0466(13) 0.0063(11) 0.0110(12) 0.0114(13)
C31 0.059(2) 0.073(3) 0.058(2) -0.0127(19) 0.0129(18) 0.0009(19)
O15 0.0553(14) 0.0337(12) 0.0689(15) -0.0039(11) 0.0143(11) 0.0088(10)
C33 0.091(3) 0.044(2) 0.079(3) 0.014(2) 0.005(2) 0.006(2)
Br1C 0.04416(18) 0.02841(16) 0.03488(17) 0.00042(12) 0.01663(15) 0.00643(15)
Br2 0.0767(2) 0.02400(15) 0.02822(15) 0.00100(11) 0.01228(14) -0.00595(14)
Br1A 0.04416(18) 0.02841(16) 0.03488(17) 0.00042(12) 0.01663(15) 0.00643(15)

loop_
_atom_type_symbol
_atom_type_description
_atom_type_scat_dispersion_real
_atom_type_scat_dispersion_imag
_atom_type_scat_source
C C 0.0181 0.0091 'International Tables Vol C Tables 4.2.6.8 and 6.1.1.4'
H H 0.0000 0.0000 'International Tables Vol C Tables 4.2.6.8 and 6.1.1.4'
Br Br -0.6763 1.2805 'International Tables Vol C Tables 4.2.6.8 and 6.1.1.4'
K K 0.3868 1.0657 'International Tables Vol C Tables 4.2.6.8 and 6.1.1.4'
N N 0.0311 0.0180 'International Tables Vol C Tables 4.2.6.8 and 6.1.1.4'
O O 0.0492 0.0322 'International Tables Vol C Tables 4.2.6.8 and 6.1.1.4'

loop_
_exptl_crystal_face_index_h
_exptl_crystal_face_index_k
_exptl_crystal_face_index_l
_exptl_crystal_face_perp_dist
_exptl_oxdiff_crystal_face_indexfrac_h
_exptl_oxdiff_crystal_face_indexfrac_k
_exptl_oxdiff_crystal_face_indexfrac_l
_exptl_oxdiff_crystal_face_x
_exptl_oxdiff_crystal_face_y
_exptl_oxdiff_crystal_face_z
0 -7 -11 0.0737 -0.0000 -7.0000 -11.0000 -0.7648 0.4929 -0.2906
8 10 -3 0.1082 8.0000 10.0001 -2.9999 0.0023 0.0026 1.0375
4 10 7 0.0638 4.0000 10.0001 7.0001 0.5962 -0.3596 0.7277
-5 3 13 0.1225 -5.0000 3.0000 13.0000 0.7505 -0.6061 -0.2718
-7 -10 1 0.1213 -7.0000 -10.0001 0.9999 -0.1128 0.0810 -0.9589
7 -9 3 0.0187 7.0001 -8.9998 3.0000 0.6050 0.7918 0.2432
4 14 -4 0.1141 4.0000 14.0000 -3.9999 -0.2779 -0.4038 0.8565
-3 14 -4 0.0923 -3.0000 13.9998 -3.9999 -0.5660 -0.7973 0.2766
-7 9 -3 0.0815 -7.0001 8.9998 -3.0000 -0.6050 -0.7918 -0.2432
-8 4 -2 0.0864 -8.0001 3.9998 -2.0000 -0.5207 -0.6176 -0.5145
-1 -8 -11 0.0689 -1.0000 -8.0000 -11.0001 -0.7960 0.4855 -0.4115

loop_
_geom_angle_atom_site_label_1
_geom_angle_atom_site_label_2
_geom_angle_atom_site_label_3
_geom_angle
_geom_angle_site_symmetry_1
_geom_angle_site_symmetry_3
O2B K1 O4B 170.69(7) 4_566 .
O2B K1 O7A 106.34(6) 4_566 .
O2B K1 O8A 94.66(6) 4_566 .
O2B K1 O9A 87.95(6) 4_566 .
O2B K1 O10A 90.83(6) 4_566 .
O2B K1 O11A 99.89(7) 4_566 .
O2B K1 O12A 106.83(7) 4_566 .
O2B K1 C22A 87.85(6) 4_566 .
O2B K1 C23A 76.67(7) 4_566 .
O2B K1 C29A 87.38(9) 4_566 .
O4B K1 O7A 77.00(6) . .
O4B K1 O10A 86.18(7) . .
O4B K1 O11A 86.40(7) . .
O4B K1 O12A 82.27(7) . .
O4B K1 C22A 88.96(7) . .
O4B K1 C23A 95.30(7) . .
O4B K1 C29A 100.90(9) . .
O7A K1 O10A 162.80(6) . .
O7A K1 C22A 43.44(5) . .
O7A K1 C23A 83.45(6) . .
O7A K1 C29A 97.63(7) . .
O8A K1 O4B 79.12(6) . .
O8A K1 O7A 62.04(5) . .
O8A K1 O10A 118.57(6) . .
O8A K1 O11A 165.45(6) . .
O8A K1 O12A 117.03(6) . .
O8A K1 C22A 23.39(5) . .
O8A K1 C23A 24.49(6) . .
O8A K1 C29A 159.34(7) . .
O9A K1 O4B 82.97(7) . .
O9A K1 O7A 121.67(6) . .
O9A K1 O8A 60.59(6) . .
O9A K1 O10A 58.54(6) . .
O9A K1 O11A 119.24(7) . .
O9A K1 O12A 165.22(7) . .
O9A K1 C22A 82.60(6) . .
O9A K1 C23A 44.50(6) . .
O9A K1 C29A 140.07(8) . .
O10A K1 C22A 141.14(6) . .
O10A K1 C23A 101.88(6) . .
O10A K1 C29A 81.90(8) . .
O11A K1 O7A 113.47(6) . .
O11A K1 O10A 61.17(7) . .
O11A K1 C22A 156.81(6) . .
O11A K1 C23A 162.87(7) . .
O11A K1 C29A 24.37(9) . .
O12A K1 O7A 55.24(5) . .
O12A K1 O10A 119.43(6) . .
O12A K1 O11A 58.90(6) . .
O12A K1 C22A 97.96(6) . .
O12A K1 C23A 138.23(7) . .
O12A K1 C29A 43.42(7) . .
C23A K1 C22A 40.28(6) . .
C23A K1 C29A 163.59(9) . .
C29A K1 C22A 136.75(8) . .
O1A K2 O5C 163.8(2) 4_665 .
O1A K2 O7B 100.48(6) 4_665 .
O1A K2 O8B 73.14(6) 4_665 .
O1A K2 O9B 107.97(8) 4_665 .
O1A K2 O9C 92.7(2) 4_665 .
O1A K2 O10B 104.27(7) 4_665 .
O1A K2 O11B 100.17(9) 4_665 .
O1A K2 O11C 116.94(14) 4_665 .
O1A K2 O12B 120.31(7) 4_665 .
O1A K2 C25C 115.4(3) 4_665 .
O1A K2 C29C 104.71(13) 4_665 .
O5C K2 C29C 89.5(2) . .
O7B K2 O5C 68.3(2) . .
O7B K2 O9B 102.28(8) . .
O7B K2 O9C 114.01(19) . .
O7B K2 O11B 117.41(8) . .
O7B K2 O11C 117.37(11) . .
O7B K2 C25C 115.4(3) . .
O7B K2 C29C 102.13(14) . .
O8B K2 O5C 91.0(2) . .
O8B K2 O7B 62.93(5) . .
O8B K2 O9B 59.77(8) . .
O8B K2 O9C 60.18(18) . .
O8B K2 O10B 117.24(7) . .
O8B K2 O11B 173.02(10) . .
O8B K2 O11C 168.68(14) . .
O8B K2 O12B 120.42(6) . .
O8B K2 C25C 78.0(3) . .
O8B K2 C29C 163.49(14) . .
O9C K2 O5C 82.0(3) . .
O9C K2 C25C 24.6(4) . .
O9C K2 C29C 136.1(2) . .
O10B K2 O5C 85.8(2) . .
O10B K2 O7B 154.00(7) . .
O10B K2 O9B 62.48(8) . .
O10B K2 O9C 57.31(18) . .
O10B K2 O11B 65.85(9) . .
O10B K2 O11C 56.93(12) . .
O10B K2 O12B 114.11(7) . .
O10B K2 C25C 45.5(3) . .
O10B K2 C29C 79.26(14) . .
O11B K2 O9B 125.49(11) . .
O11C K2 O5C 79.1(3) . .
O11C K2 O9C 112.3(2) . .
O11C K2 C25C 92.4(3) . .
O11C K2 C29C 24.31(17) . .
O12B K2 O5C 64.6(2) . .
O12B K2 O7B 57.63(5) . .
O12B K2 O9B 129.66(9) . .
O12B K2 O9C 146.4(2) . .
O12B K2 O11B 60.86(8) . .
O12B K2 O11C 60.29(11) . .
O12B K2 C25C 124.2(3) . .
O12B K2 C29C 45.89(14) . .
C25C K2 O5C 62.9(4) . .
C25C K2 C29C 116.6(3) . .
C1A O1A K2 144.8(2) . 4_566
C8B O2B K1 169.83(18) . 4_665
N5B O4B K1 135.24(19) . .
N6C O5C K2 120.3(8) . .
C19A O7A K1 122.42(15) . .
C19A O7A C21A 116.76(19) . .
C21A O7A K1 114.42(13) . .
C19B O7B K2 123.13(14) . .
C19B O7B C21B 116.78(19) . .
C21B O7B K2 118.52(14) . .
C22A O8A K1 106.24(13) . .
C22A O8A C23A 110.70(19) . .
C23A O8A K1 102.21(14) . .
C22B O8B K2 107.58(15) . .
C23B O8B K2 114.06(17) . .
C23B O8B C22B 115.9(2) . .
C24A O9A K1 119.67(16) . .
C25A O9A K1 124.31(18) . .
C25A O9A C24A 116.0(2) . .
C24B O9B K2 116.1(2) . .
C24B O9B C25B 109.9(3) . .
C25B O9B K2 112.3(3) . .
C24B O9C K2 105.5(5) . .
C25C O9C K2 89.9(9) . .
C25C O9C C24B 108.9(10) . .
C26A O10A K1 110.01(17) . .
C26A O10A C27A 113.6(2) . .
C27A O10A K1 113.42(19) . .
C26B O10B K2 114.14(17) . .
C26B O10B C27B 113.6(3) . .
C27B O10B K2 117.9(2) . .
C28A O11A K1 110.17(17) . .
C28A O11A C29A 113.7(2) . .
C29A O11A K1 102.26(19) . .
C28B O11B K2 105.9(2) . .
C29B O11B K2 100.9(2) . .
C29B O11B C28B 107.6(4) . .
C28B O11C K2 103.2(3) . .
C29C O11C K2 100.7(4) . .
C29C O11C C28B 101.5(5) . .
C18A O12A K1 122.53(16) . .
C18A O12A C30A 116.2(2) . .
C30A O12A K1 118.82(17) . .
C18B O12B K2 124.45(15) . .
C18B O12B C30B 117.2(2) . .
C30B O12B K2 117.19(15) . .
C1A N1A C15A 124.3(2) . .
C1B N1B C15B 125.3(2) . .
C1A N2A C2A 128.2(2) . .
C1B N2B C2B 127.1(2) . .
C8A N3A C16A 125.5(2) . .
C8B N3B C16B 123.4(2) . .
C8A N4A C9A 128.2(2) . .
C8B N4B C9B 128.7(2) . .
O3A N5A C5A 118.4(3) . .
O4A N5A O3A 123.7(3) . .
O4A N5A C5A 117.8(3) . .
O3B N5B C5B 118.8(2) . .
O4B N5B O3B 123.2(2) . .
O4B N5B C5B 118.0(2) . .
O5A N6A O6A 125.3(10) . .
O5A N6A C12A 113.6(8) . .
O6A N6A C12A 121.0(8) . .
O5B N6B O6B 123.0(3) . .
O5B N6B C12B 118.7(3) . .
O6B N6B C12B 118.3(3) . .
O5C N6C O6C 122.1(10) . .
O5C N6C C12A 124.9(8) . .
O6C N6C C12A 113.0(8) . .
O1A C1A N1A 123.4(2) . .
O1A C1A N2A 123.9(2) . .
N1A C1A N2A 112.7(2) . .
O1B C1B N1B 124.8(2) . .
O1B C1B N2B 123.2(2) . .
N1B C1B N2B 112.1(2) . .
N2A C2A C3A 124.4(3) . .
N2A C2A C7A 116.3(3) . .
C3A C2A C7A 119.3(3) . .
N2B C2B C3B 124.1(2) . .
N2B C2B C7B 116.6(2) . .
C3B C2B C7B 119.2(2) . .
C4A C3A C2A 120.1(3) . .
C4B C3B C2B 119.8(2) . .
C3A C4A C5A 119.1(3) . .
C5B C4B C3B 119.8(3) . .
C4A C5A N5A 118.5(3) . .
C6A C5A N5A 119.8(3) . .
C6A C5A C4A 121.7(3) . .
C4B C5B N5B 118.8(2) . .
C4B C5B C6B 121.5(2) . .
C6B C5B N5B 119.6(2) . .
C5A C6A C7A 119.2(3) . .
C7B C6B C5B 118.9(2) . .
C6A C7A C2A 120.6(3) . .
C6B C7B C2B 120.7(2) . .
O2A C8A N3A 124.7(2) . .
O2A C8A N4A 124.4(2) . .
N3A C8A N4A 110.9(2) . .
O2B C8B N3B 123.3(2) . .
O2B C8B N4B 124.0(2) . .
N3B C8B N4B 112.7(2) . .
N4A C9A C10A 123.7(2) . .
N4A C9A C14A 116.3(2) . .
C10A C9A C14A 119.9(2) . .
N4B C9B C10B 124.8(2) . .
N4B C9B C14B 116.1(2) . .
C14B C9B C10B 119.0(2) . .
C11A C10A C9A 119.5(2) . .
C11B C10B C9B 119.4(2) . .
C12A C11A C10A 119.0(3) . .
C12B C11B C10B 120.0(2) . .
C11A C12A N6A 124.7(4) . .
C11A C12A N6C 112.1(4) . .
C13A C12A N6A 112.6(4) . .
C13A C12A N6C 124.7(4) . .
C13A C12A C11A 122.5(3) . .
C11B C12B N6B 120.2(2) . .
C13B C12B N6B 118.7(2) . .
C13B C12B C11B 121.1(2) . .
C14A C13A C12A 118.5(3) . .
C14B C13B C12B 119.5(2) . .
C13A C14A C9A 120.5(3) . .
C13B C14B C9B 120.9(2) . .
C16A C15A N1A 119.3(2) . .
C16A C15A C20A 120.0(2) . .
C20A C15A N1A 120.6(2) . .
C16B C15B N1B 119.0(2) . .
C16B C15B C20B 119.4(2) . .
C20B C15B N1B 121.6(2) . .
C15A C16A N3A 119.3(2) . .
C15A C16A C17A 119.6(2) . .
C17A C16A N3A 121.1(2) . .
C15B C16B N3B 120.4(2) . .
C15B C16B C17B 120.3(2) . .
C17B C16B N3B 119.3(2) . .
C18A C17A C16A 120.2(3) . .
C18B C17B C16B 120.2(2) . .
O12A C18A C17A 123.7(2) . .
O12A C18A C19A 115.7(2) . .
C17A C18A C19A 120.6(2) . .
O12B C18B C17B 124.6(2) . .
O12B C18B C19B 116.2(2) . .
C17B C18B C19B 119.2(2) . .
O7A C19A C18A 116.0(2) . .
O7A C19A C20A 125.0(2) . .
C20A C19A C18A 119.1(2) . .
O7B C19B C18B 116.0(2) . .
C20B C19B O7B 123.8(2) . .
C20B C19B C18B 120.2(2) . .
C19A C20A C15A 120.5(2) . .
C19B C20B C15B 120.3(2) . .
O7A C21A C22A 108.3(2) . .
O7B C21B C22B 107.0(2) . .
O8A C22A K1 50.37(11) . .
O8A C22A C21A 110.1(2) . .
C21A C22A K1 85.97(14) . .
O8B C22B K2 48.91(11) . .
O8B C22B C21B 114.5(2) . .
C21B C22B K2 86.78(15) . .
O8A C23A K1 53.30(11) . .
O8A C23A C24A 108.9(2) . .
C24A C23A K1 86.16(15) . .
O8B C23B K2 44.36(13) . .
O8B C23B C24B 107.3(2) . .
C24B C23B K2 83.97(17) . .
O9A C24A C23A 108.6(2) . .
O9B C24B C23B 104.1(3) . .
O9C C24B C23B 123.4(4) . .
O9A C25A C26A 111.1(3) . .
O9B C25B C26B 108.5(4) . .
O9C C25C K2 65.6(7) . .
O9C C25C C26B 113.9(11) . .
C26B C25C K2 87.7(6) . .
O10A C26A C25A 109.8(3) . .
O10B C26B K2 44.30(13) . .
O10B C26B C25B 110.5(3) . .
O10B C26B C25C 110.4(6) . .
C25B C26B K2 80.6(2) . .
C25C C26B K2 67.8(6) . .
O10A C27A C28A 109.3(3) . .
O10B C27B C28B 109.3(3) . .
O11A C28A C27A 108.9(3) . .
O11B C28B K2 50.25(17) . .
O11B C28B C27B 121.6(3) . .
O11C C28B K2 51.3(2) . .
C27B C28B K2 83.07(19) . .
C27B C28B O11C 91.5(3) . .
O11A C29A K1 53.37(13) . .
O11A C29A C30A 108.3(3) . .
C30A C29A K1 89.22(18) . .
O11B C29B K2 54.1(2) . .
O11B C29B C30B 104.4(3) . .
C30B C29B K2 87.0(2) . .
O11C C29C K2 55.0(3) . .
O11C C29C C30B 99.6(5) . .
C30B C29C K2 86.7(3) . .
O12A C30A C29A 107.0(2) . .
O12B C30B C29B 107.7(3) . .
O12B C30B C29C 104.1(3) . .

loop_
_geom_bond_atom_site_label_1
_geom_bond_atom_site_label_2
_geom_bond_distance
_geom_bond_site_symmetry_2
K1 O2B 2.6502(18) 4_566
K1 O4B 2.757(2) .
K1 O7A 2.8114(18) .
K1 O8A 2.7539(18) .
K1 O9A 2.664(2) .
K1 O10A 2.830(2) .
K1 O11A 2.793(2) .
K1 O12A 2.792(2) .
K1 C22A 3.433(3) .
K1 C23A 3.357(3) .
K1 C29A 3.401(3) .
K2 O1A 2.636(2) 4_665
K2 O5C 3.283(9) .
K2 O7B 2.7238(18) .
K2 O8B 2.684(2) .
K2 O9B 2.796(3) .
K2 O9C 2.974(9) .
K2 O10B 2.698(2) .
K2 O11B 2.759(3) .
K2 O11C 2.766(5) .
K2 O12B 2.7118(19) .
K2 C25C 3.266(15) .
K2 C29C 3.320(8) .
O1A K2 2.636(2) 4_566
O1A C1A 1.225(3) .
O1B C1B 1.221(3) .
O2A C8A 1.214(3) .
O2B K1 2.6503(18) 4_665
O2B C8B 1.225(3) .
O3A N5A 1.231(4) .
O3B N5B 1.227(3) .
O4A N5A 1.229(4) .
O4B N5B 1.221(3) .
O5A N6A 1.204(15) .
O5B N6B 1.224(3) .
O5C N6C 1.212(15) .
O6A N6A 1.215(16) .
O6B N6B 1.224(4) .
O6C N6C 1.266(16) .
O7A C19A 1.374(3) .
O7A C21A 1.438(3) .
O7B C19B 1.380(3) .
O7B C21B 1.438(3) .
O8A C22A 1.420(3) .
O8A C23A 1.424(3) .
O8B C22B 1.420(3) .
O8B C23B 1.412(4) .
O9A C24A 1.417(3) .
O9A C25A 1.396(4) .
O9B C24B 1.436(4) .
O9B C25B 1.438(5) .
O9C C24B 1.486(9) .
O9C C25C 1.358(18) .
O10A C26A 1.410(4) .
O10A C27A 1.411(4) .
O10B C26B 1.419(4) .
O10B C27B 1.426(4) .
O11A C28A 1.426(4) .
O11A C29A 1.436(5) .
O11B C28B 1.454(5) .
O11B C29B 1.435(5) .
O11C C28B 1.527(6) .
O11C C29C 1.391(9) .
O12A C18A 1.380(3) .
O12A C30A 1.430(4) .
O12B C18B 1.372(3) .
O12B C30B 1.444(3) .
N1A C1A 1.361(3) .
N1A C15A 1.416(3) .
N1B C1B 1.363(3) .
N1B C15B 1.416(3) .
N2A C1A 1.375(3) .
N2A C2A 1.389(3) .
N2B C1B 1.387(3) .
N2B C2B 1.388(3) .
N3A C8A 1.373(3) .
N3A C16A 1.416(3) .
N3B C8B 1.364(3) .
N3B C16B 1.427(3) .
N4A C8A 1.386(3) .
N4A C9A 1.391(3) .
N4B C8B 1.374(3) .
N4B C9B 1.387(3) .
N5A C5A 1.465(4) .
N5B C5B 1.458(3) .
N6A C12A 1.444(8) .
N6B C12B 1.459(3) .
N6C C12A 1.526(8) .
C2A C3A 1.399(4) .
C2A C7A 1.400(4) .
C2B C3B 1.399(4) .
C2B C7B 1.407(4) .
C3A C4A 1.387(4) .
C3B C4B 1.382(4) .
C4A C5A 1.390(5) .
C4B C5B 1.381(4) .
C5A C6A 1.376(5) .
C5B C6B 1.386(4) .
C6A C7A 1.379(4) .
C6B C7B 1.376(4) .
C9A C10A 1.393(4) .
C9A C14A 1.404(4) .
C9B C10B 1.406(4) .
C9B C14B 1.400(4) .
C10A C11A 1.389(4) .
C10B C11B 1.383(4) .
C11A C12A 1.382(4) .
C11B C12B 1.383(4) .
C12A C13A 1.379(5) .
C12B C13B 1.376(4) .
C13A C14A 1.374(4) .
C13B C14B 1.369(4) .
C15A C16A 1.381(4) .
C15A C20A 1.403(3) .
C15B C16B 1.387(4) .
C15B C20B 1.398(3) .
C16A C17A 1.393(4) .
C16B C17B 1.395(4) .
C17A C18A 1.380(4) .
C17B C18B 1.385(3) .
C18A C19A 1.397(4) .
C18B C19B 1.407(4) .
C19A C20A 1.377(4) .
C19B C20B 1.378(3) .
C21A C22A 1.501(3) .
C21B C22B 1.510(4) .
C23A C24A 1.498(4) .
C23B C24B 1.497(4) .
C25A C26A 1.464(5) .
C25B C26B 1.497(6) .
C25C C26B 1.462(16) .
C27A C28A 1.486(5) .
C27B C28B 1.493(5) .
C29A C30A 1.505(4) .
C29B C30B 1.547(5) .
C29C C30B 1.618(8) .
O14 C32 1.390(4) .
O13 C31 1.433(5) .
O15 C33 1.414(5) .

loop_
_geom_torsion_atom_site_label_1
_geom_torsion_atom_site_label_2
_geom_torsion_atom_site_label_3
_geom_torsion_atom_site_label_4
_geom_torsion
_geom_torsion_site_symmetry_1
K1 O2B C8B N3B 29.3(12) 4_665
K1 O2B C8B N4B -152.0(9) 4_665
K1 O4B N5B O3B 72.0(4) .
K1 O4B N5B C5B -107.0(3) .
K1 O7A C19A C18A -20.9(3) .
K1 O7A C19A C20A 159.55(19) .
K1 O7A C21A C22A 31.4(2) .
K1 O8A C22A C21A 66.4(2) .
K1 O8A C23A C24A -69.9(2) .
K1 O9A C24A C23A -11.9(3) .
K1 O9A C25A C26A -18.1(4) .
K1 O10A C26A C25A -56.9(3) .
K1 O10A C27A C28A 43.4(3) .
K1 O11A C28A C27A 58.0(3) .
K1 O11A C29A C30A -74.7(3) .
K1 O12A C18A C17A -154.8(2) .
K1 O12A C18A C19A 25.5(4) .
K1 O12A C30A C29A -13.9(4) .
K1 C23A C24A O9A 8.16(19) .
K1 C29A C30A O12A 10.0(3) .
K2 O1A C1A N1A 48.2(5) 4_566
K2 O1A C1A N2A -131.8(3) 4_566
K2 O5C N6C O6C -53.8(12) .
K2 O5C N6C C12A 128.1(6) .
K2 O7B C19B C18B 17.8(3) .
K2 O7B C19B C20B -163.25(18) .
K2 O7B C21B C22B -22.1(3) .
K2 O8B C22B C21B -61.4(2) .
K2 O8B C23B C24B -61.6(3) .
K2 O9B C24B O9C 85.9(7) .
K2 O9B C24B C23B -43.1(3) .
K2 O9B C25B C26B 45.8(5) .
K2 O9C C24B O9B -60.9(5) .
K2 O9C C24B C23B 3.6(7) .
K2 O9C C25C C26B -75.6(12) .
K2 O10B C26B C25B 50.6(4) .
K2 O10B C26B C25C 16.5(8) .
K2 O10B C27B C28B -29.1(3) .
K2 O11B C28B O11C -77.1(4) .
K2 O11B C28B C27B -45.9(4) .
K2 O11B C29B C30B -75.3(3) .
K2 O11C C28B O11B 73.9(4) .
K2 O11C C28B C27B -79.9(3) .
K2 O11C C29C C30B 79.0(4) .
K2 O12B C18B C17B 172.41(19) .
K2 O12B C18B C19B -7.4(3) .
K2 O12B C30B C29B -18.1(4) .
K2 O12B C30B C29C 27.3(4) .
K2 C23B C24B O9B 29.5(2) .
K2 C23B C24B O9C -2.9(6) .
K2 C25C C26B O10B -12.4(6) .
K2 C25C C26B C25B -108.7(11) .
K2 C29B C30B O12B 13.0(3) .
K2 C29B C30B C29C -79.1(4) .
K2 C29C C30B O12B -19.5(3) .
K2 C29C C30B C29B 81.5(4) .
O3A N5A C5A C4A 9.3(4) .
O3A N5A C5A C6A -171.7(3) .
O3B N5B C5B C4B -17.6(4) .
O3B N5B C5B C6B 162.5(3) .
O4A N5A C5A C4A -171.6(3) .
O4A N5A C5A C6A 7.4(5) .
O4B N5B C5B C4B 161.5(3) .
O4B N5B C5B C6B -18.4(4) .
O5A N6A C12A N6C -43.7(15) .
O5A N6A C12A C11A 8.0(9) .
O5A N6A C12A C13A -177.4(7) .
O5B N6B C12B C11B -168.7(3) .
O5B N6B C12B C13B 12.1(4) .
O5C N6C C12A N6A 139(2) .
O5C N6C C12A C11A 3.0(9) .
O5C N6C C12A C13A -167.0(7) .
O6A N6A C12A N6C 134(2) .
O6A N6A C12A C11A -174.1(7) .
O6A N6A C12A C13A 0.4(9) .
O6B N6B C12B C11B 12.4(4) .
O6B N6B C12B C13B -166.8(3) .
O6C N6C C12A N6A -39.4(15) .
O6C N6C C12A C11A -175.3(7) .
O6C N6C C12A C13A 14.7(9) .
O7A C19A C20A C15A -179.5(2) .
O7A C21A C22A K1 -22.91(17) .
O7A C21A C22A O8A -67.9(3) .
O7B C19B C20B C15B -176.5(2) .
O7B C21B C22B K2 15.38(18) .
O7B C21B C22B O8B 56.9(3) .
O8A C23A C24A O9A 57.1(3) .
O8B C23B C24B O9B 67.7(3) .
O8B C23B C24B O9C 35.3(6) .
O9A C25A C26A O10A 50.4(4) .
O9B C25B C26B K2 -32.3(3) .
O9B C25B C26B O10B -65.4(5) .
O9B C25B C26B C25C 30.5(10) .
O9C C25C C26B K2 61.9(11) .
O9C C25C C26B O10B 49.5(15) .
O9C C25C C26B C25B -46.8(10) .
O10A C27A C28A O11A -70.0(3) .
O10B C27B C28B K2 19.8(2) .
O10B C27B C28B O11B 53.6(4) .
O10B C27B C28B O11C 70.5(3) .
O11A C29A C30A O12A 60.7(4) .
O11B C29B C30B O12B 64.7(4) .
O11B C29B C30B C29C -27.4(4) .
O11C C29C C30B O12B -73.1(5) .
O11C C29C C30B C29B 27.9(4) .
O12A C18A C19A O7A -2.7(4) .
O12A C18A C19A C20A 176.9(3) .
O12B C18B C19B O7B -6.6(3) .
O12B C18B C19B C20B 174.4(2) .
N1A C15A C16A N3A 4.2(4) .
N1A C15A C16A C17A -179.2(3) .
N1A C15A C20A C19A 178.6(2) .
N1B C15B C16B N3B -0.4(3) .
N1B C15B C16B C17B 178.2(2) .
N1B C15B C20B C19B -179.8(2) .
N2A C2A C3A C4A -179.8(3) .
N2A C2A C7A C6A 179.5(3) .
N2B C2B C3B C4B 178.7(2) .
N2B C2B C7B C6B -176.6(2) .
N3A C16A C17A C18A 176.6(3) .
N3B C16B C17B C18B 179.3(2) .
N4A C9A C10A C11A 174.7(2) .
N4A C9A C14A C13A -175.9(2) .
N4B C9B C10B C11B 178.2(3) .
N4B C9B C14B C13B -179.1(3) .
N5A C5A C6A C7A 179.2(3) .
N5B C5B C6B C7B 179.5(2) .
N6A C12A C13A C14A -174.6(3) .
N6B C12B C13B C14B 177.4(3) .
N6C C12A C13A C14A 169.1(4) .
C1A N1A C15A C16A -136.0(3) .
C1A N1A C15A C20A 46.7(4) .
C1A N2A C2A C3A -0.2(4) .
C1A N2A C2A C7A -178.8(3) .
C1B N1B C15B C16B -153.0(2) .
C1B N1B C15B C20B 28.9(4) .
C1B N2B C2B C3B -6.1(4) .
C1B N2B C2B C7B 173.6(2) .
C2A N2A C1A O1A 1.7(5) .
C2A N2A C1A N1A -178.3(2) .
C2A C3A C4A C5A 0.1(4) .
C2B N2B C1B O1B 10.9(4) .
C2B N2B C1B N1B -169.6(2) .
C2B C3B C4B C5B -1.7(4) .
C3A C2A C7A C6A 0.9(4) .
C3A C4A C5A N5A -179.5(3) .
C3A C4A C5A C6A 1.5(5) .
C3B C2B C7B C6B 3.2(4) .
C3B C4B C5B N5B -177.4(2) .
C3B C4B C5B C6B 2.5(4) .
C4A C5A C6A C7A -1.8(5) .
C4B C5B C6B C7B -0.4(4) .
C5A C6A C7A C2A 0.6(5) .
C5B C6B C7B C2B -2.5(4) .
C7A C2A C3A C4A -1.2(4) .
C7B C2B C3B C4B -1.0(4) .
C8A N3A C16A C15A -150.4(3) .
C8A N3A C16A C17A 33.1(4) .
C8A N4A C9A C10A 8.2(4) .
C8A N4A C9A C14A -174.9(2) .
C8B N3B C16B C15B -122.7(3) .
C8B N3B C16B C17B 58.7(3) .
C8B N4B C9B C10B 5.9(4) .
C8B N4B C9B C14B -174.6(2) .
C9A N4A C8A O2A 12.0(4) .
C9A N4A C8A N3A -169.1(2) .
C9A C10A C11A C12A 2.0(4) .
C9B N4B C8B O2B 14.0(4) .
C9B N4B C8B N3B -167.2(2) .
C9B C10B C11B C12B 0.6(4) .
C10A C9A C14A C13A 1.2(4) .
C10A C11A C12A N6A 173.0(4) .
C10A C11A C12A N6C -171.2(3) .
C10A C11A C12A C13A -1.0(4) .
C10B C9B C14B C13B 0.5(4) .
C10B C11B C12B N6B -178.2(3) .
C10B C11B C12B C13B 1.0(4) .
C11A C12A C13A C14A 0.1(4) .
C11B C12B C13B C14B -1.9(4) .
C12A C13A C14A C9A -0.2(4) .
C12B C13B C14B C9B 1.1(4) .
C14A C9A C10A C11A -2.1(4) .
C14B C9B C10B C11B -1.3(4) .
C15A N1A C1A O1A 4.3(4) .
C15A N1A C1A N2A -175.7(2) .
C15A C16A C17A C18A 0.1(5) .
C15B N1B C1B O1B 1.1(4) .
C15B N1B C1B N2B -178.4(2) .
C15B C16B C17B C18B 0.7(4) .
C16A N3A C8A O2A 9.0(4) .
C16A N3A C8A N4A -169.9(2) .
C16A C15A C20A C19A 1.4(4) .
C16A C17A C18A O12A -177.3(3) .
C16A C17A C18A C19A 2.3(5) .
C16B N3B C8B O2B 1.1(4) .
C16B N3B C8B N4B -177.7(2) .
C16B C15B C20B C19B 2.1(4) .
C16B C17B C18B O12B -176.0(2) .
C16B C17B C18B C19B 3.8(4) .
C17A C18A C19A O7A 177.6(3) .
C17A C18A C19A C20A -2.8(4) .
C17B C18B C19B O7B 173.6(2) .
C17B C18B C19B C20B -5.4(4) .
C18A O12A C30A C29A -176.6(3) .
C18A C19A C20A C15A 0.9(4) .
C18B O12B C30B C29B 150.2(3) .
C18B O12B C30B C29C -164.4(3) .
C18B C19B C20B C15B 2.5(4) .
C19A O7A C21A C22A -175.9(2) .
C19B O7B C21B C22B 171.7(2) .
C20A C15A C16A N3A -178.5(2) .
C20A C15A C16A C17A -1.9(4) .
C20B C15B C16B N3B 177.8(2) .
C20B C15B C16B C17B -3.7(4) .
C21A O7A C19A C18A -171.2(2) .
C21A O7A C19A C20A 9.2(4) .
C21B O7B C19B C18B -176.7(2) .
C21B O7B C19B C20B 2.2(3) .
C22A O8A C23A K1 -112.81(18) .
C22A O8A C23A C24A 177.3(2) .
C22B O8B C23B K2 -125.8(2) .
C22B O8B C23B C24B 172.6(2) .
C23A O8A C22A K1 110.22(19) .
C23A O8A C22A C21A 176.6(2) .
C23B O8B C22B K2 129.0(2) .
C23B O8B C22B C21B 67.6(3) .
C24A O9A C25A C26A 162.1(3) .
C24B O9B C25B C26B 176.7(3) .
C24B O9C C25C K2 -106.4(8) .
C24B O9C C25C C26B 178.0(9) .
C25A O9A C24A C23A 168.0(3) .
C25B O9B C24B O9C -42.9(7) .
C25B O9B C24B C23B -171.9(3) .
C25C O9C C24B O9B 34.4(9) .
C25C O9C C24B C23B 98.9(11) .
C26A O10A C27A C28A 170.0(2) .
C26B O10B C27B C28B -166.5(3) .
C27A O10A C26A C25A 174.7(3) .
C27B O10B C26B K2 139.0(3) .
C27B O10B C26B C25B -170.4(3) .
C27B O10B C26B C25C 155.6(8) .
C28A O11A C29A K1 -118.7(2) .
C28A O11A C29A C30A 166.6(3) .
C28B O11B C29B K2 -110.7(3) .
C28B O11B C29B C30B 174.0(3) .
C28B O11C C29C K2 106.0(4) .
C28B O11C C29C C30B -174.9(4) .
C29A O11A C28A C27A 172.0(3) .
C29B O11B C28B K2 107.2(4) .
C29B O11B C28B O11C 30.1(4) .
C29B O11B C28B C27B 61.4(4) .
C29C O11C C28B K2 -104.1(5) .
C29C O11C C28B O11B -30.2(4) .
C29C O11C C28B C27B 176.1(5) .
C30A O12A C18A C17A 7.2(5) .
C30A O12A C18A C19A -172.5(3) .
C30B O12B C18B C17B 5.1(4) .
C30B O12B C18B C19B -174.7(3) .
